data_2017788
loop_
_publ_author_name
'Altaf, Muhammad'
'Stoeckli-Evans, Helen'

_publ_section_title
;
 Green chemistry synthesis:
 2-amino-3-[(<i>E</i>)-(2-pyridyl)methylideneamino]but-2-enedinitrile
 monohydrate and
 5-cyano-2-(2-pyridyl)-1-(2-pyridylmethyl)-1<i>H</i>-imidazole-4-carboxamide
;
_journal_coeditor_code BM3095
_journal_issue 9
_journal_name_full 'Acta Crystallographica Section C'
_journal_page_first o441
_journal_page_last o445
_journal_paper_doi 10.1107/S0108270110029021
_journal_volume 66
_journal_year 2010
_chemical_formula_iupac 'C16 H12 N6 O'
_chemical_formula_moiety 'C16 H12 N6 O'
_chemical_formula_sum 'C16 H12 N6 O'
_chemical_formula_weight 304.32
_chemical_name_systematic
;
5-cyano-2-(2-pyridyl)-1-(2-pyridylmethyl)-1<i>H</i>-imidazole-4-carboxamide
;
_space_group_IT_number 14
_symmetry_cell_setting monoclinic
_symmetry_space_group_name_Hall '-P 2ybc'
_symmetry_space_group_name_H-M 'P 1 21/c 1'
_atom_sites_solution_hydrogens geom
_atom_sites_solution_primary direct
_atom_sites_solution_secondary difmap
_audit_creation_method SHELXL97
_cell_angle_alpha 90.00
_cell_angle_beta 114.503(8)
_cell_angle_gamma 90.00
_cell_formula_units_Z 4
_cell_length_a 10.5730(11)
_cell_length_b 7.0457(5)
_cell_length_c 21.261(2)
_cell_measurement_reflns_used 22793
_cell_measurement_temperature 173(2)
_cell_measurement_theta_max 29.63
_cell_measurement_theta_min 2.10
_cell_volume 1441.2(2)
_computing_cell_refinement 'X-AREA (Version 1.23; Stoe & Cie, 2009)'
_computing_data_collection 'X-AREA (Version 1.23; Stoe & Cie, 2009)'
_computing_data_reduction 'X-RED32 (Version 1.05; Stoe & Cie, 2009)'
_computing_molecular_graphics
;
PLATON (Spek, 2009) and Mercury (Macrae <i>et al.</i>, 2006)
;
_computing_publication_material
;
SHELXL97 (Sheldrick, 2008) and PLATON (Spek, 2009)
;
_computing_structure_refinement 'SHELXL97 (Sheldrick, 2008)'
_computing_structure_solution 'SHELXS97 (Sheldrick, 2008)'
_diffrn_ambient_temperature 173(2)
_diffrn_measured_fraction_theta_full 0.996
_diffrn_measured_fraction_theta_max 0.988
_diffrn_measurement_device 'two-circle image plate diffractometer'
_diffrn_measurement_device_type 'Stoe IPDS-2'
_diffrn_measurement_method '\f + \w rotation'
_diffrn_radiation_monochromator graphite
_diffrn_radiation_source 'fine-focus sealed tube'
_diffrn_radiation_type MoK\a
_diffrn_radiation_wavelength 0.71073
_diffrn_reflns_av_R_equivalents 0.0304
_diffrn_reflns_av_sigmaI/netI 0.0181
_diffrn_reflns_limit_h_max 14
_diffrn_reflns_limit_h_min -14
_diffrn_reflns_limit_k_max 9
_diffrn_reflns_limit_k_min -9
_diffrn_reflns_limit_l_max 29
_diffrn_reflns_limit_l_min -29
_diffrn_reflns_number 26827
_diffrn_reflns_theta_full 25.00
_diffrn_reflns_theta_max 29.31
_diffrn_reflns_theta_min 2.11
_diffrn_standards_decay_% 0
_diffrn_standards_number 0
_exptl_absorpt_coefficient_mu 0.095
_exptl_absorpt_correction_type none
_exptl_crystal_colour brown
_exptl_crystal_density_diffrn 1.403
_exptl_crystal_density_method 'not measured'
_exptl_crystal_description block
_exptl_crystal_F_000 632
_exptl_crystal_size_max 0.50
_exptl_crystal_size_mid 0.45
_exptl_crystal_size_min 0.40
_refine_diff_density_max 0.303
_refine_diff_density_min -0.208
_refine_ls_extinction_coef 0.016(3)
_refine_ls_extinction_expression 'Fc* = kFc[1+0.001Fc^2^\l^3^/sin(2\q)]^-1/4^'
_refine_ls_extinction_method 'SHELXL97 (Sheldrick, 2008)'
_refine_ls_goodness_of_fit_ref 1.037
_refine_ls_hydrogen_treatment mixed
_refine_ls_matrix_type full
_refine_ls_number_parameters 215
_refine_ls_number_reflns 3903
_refine_ls_number_restraints 2
_refine_ls_restrained_S_all 1.037
_refine_ls_R_factor_all 0.0433
_refine_ls_R_factor_gt 0.0365
_refine_ls_shift/su_max 0.000
_refine_ls_shift/su_mean 0.000
_refine_ls_structure_factor_coef Fsqd
_refine_ls_weighting_details 'calc w = 1/[\s^2^(Fo^2^)+(0.0468P)^2^+0.3810P] where P=(Fo^2^+2Fc^2^)/3'
_refine_ls_weighting_scheme calc
_refine_ls_wR_factor_gt 0.0906
_refine_ls_wR_factor_ref 0.0954
_reflns_number_gt 3413
_reflns_number_total 3903
_reflns_threshold_expression I>2\s(I)
_cod_data_source_file bm3095.cif
_cod_data_source_block L2-I
_cod_original_sg_symbol_H-M 'P 21/c'
_cod_database_code 2017788
_cod_database_fobs_code 2017788

loop_
_symmetry_equiv_pos_site_id
_symmetry_equiv_pos_as_xyz
1 x,y,z
2 -x,1/2+y,1/2-z
3 -x,-y,-z
4 x,1/2-y,1/2+z

loop_
_atom_site_aniso_label
_atom_site_aniso_U_11
_atom_site_aniso_U_22
_atom_site_aniso_U_33
_atom_site_aniso_U_12
_atom_site_aniso_U_13
_atom_site_aniso_U_23
O1 0.0236(3) 0.0519(5) 0.0288(4) 0.0107(3) 0.0143(3) 0.0104(3)
N1 0.0211(4) 0.0345(4) 0.0286(4) 0.0039(3) 0.0105(3) -0.0014(3)
N2 0.0181(3) 0.0260(4) 0.0240(4) 0.0015(3) 0.0086(3) 0.0015(3)
N3 0.0174(3) 0.0255(4) 0.0217(4) 0.0011(3) 0.0075(3) -0.0009(3)
N4 0.0196(4) 0.0388(5) 0.0256(4) 0.0066(3) 0.0092(3) 0.0043(3)
N5 0.0341(5) 0.0622(7) 0.0317(5) 0.0047(5) 0.0151(4) -0.0080(5)
N6 0.0328(4) 0.0309(4) 0.0225(4) -0.0016(3) 0.0077(3) 0.0017(3)
C2 0.0204(4) 0.0221(4) 0.0252(4) -0.0003(3) 0.0106(3) -0.0006(3)
C3 0.0257(4) 0.0299(5) 0.0260(5) 0.0018(4) 0.0111(4) 0.0013(4)
C4 0.0368(6) 0.0358(5) 0.0286(5) 0.0002(4) 0.0183(4) -0.0017(4)
C5 0.0326(5) 0.0400(6) 0.0391(6) 0.0014(4) 0.0232(5) -0.0051(5)
C6 0.0233(5) 0.0423(6) 0.0372(5) 0.0056(4) 0.0140(4) -0.0032(5)
C7 0.0184(4) 0.0223(4) 0.0219(4) 0.0000(3) 0.0077(3) 0.0005(3)
C8 0.0188(4) 0.0250(4) 0.0240(4) 0.0020(3) 0.0091(3) 0.0021(3)
C9 0.0186(4) 0.0252(4) 0.0244(4) 0.0017(3) 0.0096(3) -0.0001(3)
C10 0.0190(4) 0.0275(4) 0.0272(4) 0.0028(3) 0.0095(3) 0.0039(4)
C11 0.0215(4) 0.0349(5) 0.0274(5) 0.0027(4) 0.0098(4) -0.0016(4)
C12 0.0195(4) 0.0289(4) 0.0213(4) 0.0029(3) 0.0059(3) 0.0023(3)
C13 0.0157(4) 0.0314(5) 0.0194(4) 0.0032(3) 0.0057(3) -0.0002(3)
C14 0.0346(5) 0.0477(6) 0.0227(4) -0.0044(5) 0.0134(4) -0.0046(4)
C15 0.0380(6) 0.0527(7) 0.0299(5) -0.0044(5) 0.0104(5) -0.0161(5)
C16 0.0273(5) 0.0337(5) 0.0443(6) -0.0024(4) 0.0074(4) -0.0100(5)
C17 0.0389(6) 0.0326(5) 0.0362(6) -0.0039(4) 0.0114(5) 0.0020(4)

loop_
_atom_site_type_symbol
_atom_site_label
_atom_site_fract_x
_atom_site_fract_y
_atom_site_fract_z
_atom_site_U_iso_or_equiv
_atom_site_thermal_displace_type
_atom_site_calc_flag
_atom_site_refinement_flags
_atom_site_occupancy
O O1 0.14915(8) 0.42890(13) 0.07780(4) 0.0336(2) Uani . . 1.000
N N1 0.75377(9) 0.12915(13) 0.06026(4) 0.0280(2) Uani . . 1.000
N N2 0.40304(8) 0.30246(12) 0.01428(4) 0.0227(2) Uani . . 1.000
N N3 0.56798(8) 0.28035(11) 0.12136(4) 0.0217(2) Uani . . 1.000
N N4 0.13402(9) 0.44160(13) -0.03189(4) 0.0281(3) Uani . . 1.000
N N5 0.44191(11) 0.42946(18) 0.24182(5) 0.0422(3) Uani . . 1.000
N N6 0.78407(10) 0.56578(13) 0.15998(4) 0.0300(2) Uani . . 1.000
C C2 0.62619(9) 0.19251(13) 0.02013(5) 0.0222(2) Uani . . 1.000
C C3 0.57318(11) 0.19677(15) -0.05194(5) 0.0271(3) Uani . . 1.000
C C4 0.65711(12) 0.13597(17) -0.08345(6) 0.0322(3) Uani . . 1.000
C C5 0.78962(12) 0.07243(17) -0.04239(6) 0.0345(3) Uani . . 1.000
C C6 0.83219(11) 0.07035(17) 0.02839(6) 0.0338(3) Uani . . 1.000
C C7 0.53505(9) 0.25866(13) 0.05251(5) 0.0211(2) Uani . . 1.000
C C8 0.34845(9) 0.35395(13) 0.05919(5) 0.0225(2) Uani . . 1.000
C C9 0.44815(9) 0.34216(13) 0.12607(5) 0.0225(2) Uani . . 1.000
C C10 0.20126(10) 0.41226(14) 0.03573(5) 0.0246(2) Uani . . 1.000
C C11 0.44334(10) 0.38892(15) 0.18996(5) 0.0281(3) Uani . . 1.000
C C12 0.70236(9) 0.26147(14) 0.18123(5) 0.0241(2) Uani . . 1.000
C C13 0.76731(9) 0.45350(14) 0.20661(5) 0.0227(3) Uani . . 1.000
C C14 0.80891(12) 0.50516(19) 0.27509(5) 0.0345(3) Uani . . 1.000
C C15 0.86972(13) 0.6815(2) 0.29657(6) 0.0414(3) Uani . . 1.000
C C16 0.88680(12) 0.79944(17) 0.24900(6) 0.0376(3) Uani . . 1.000
C C17 0.84217(13) 0.73612(17) 0.18170(6) 0.0373(3) Uani . . 1.000
H H3 0.48140 0.24050 -0.07880 0.0320 Uiso calc R 1.000
H H4 0.62430 0.13780 -0.13240 0.0390 Uiso calc R 1.000
H H4A 0.1811(15) 0.437(2) -0.0576(7) 0.0420 Uiso . . 1.000
H H4B 0.0461(14) 0.479(2) -0.0486(7) 0.0420 Uiso . . 1.000
H H5 0.85010 0.03110 -0.06250 0.0410 Uiso calc R 1.000
H H6 0.92280 0.02430 0.05610 0.0410 Uiso calc R 1.000
H H12A 0.76590 0.18410 0.16820 0.0290 Uiso calc R 1.000
H H12B 0.68880 0.19480 0.21900 0.0290 Uiso calc R 1.000
H H14 0.79600 0.42110 0.30690 0.0410 Uiso calc R 1.000
H H15 0.89910 0.72040 0.34330 0.0500 Uiso calc R 1.000
H H16 0.92820 0.92110 0.26210 0.0450 Uiso calc R 1.000
H H17 0.85330 0.81820 0.14890 0.0450 Uiso calc R 1.000

loop_
_atom_type_symbol
_atom_type_description
_atom_type_scat_dispersion_real
_atom_type_scat_dispersion_imag
_atom_type_scat_source
C C 0.0033 0.0016 'International Tables Vol C Tables 4.2.6.8 and 6.1.1.4'
H H 0.0000 0.0000 'International Tables Vol C Tables 4.2.6.8 and 6.1.1.4'
N N 0.0061 0.0033 'International Tables Vol C Tables 4.2.6.8 and 6.1.1.4'
O O 0.0106 0.0060 'International Tables Vol C Tables 4.2.6.8 and 6.1.1.4'

loop_
_geom_angle_atom_site_label_1
_geom_angle_atom_site_label_2
_geom_angle_atom_site_label_3
_geom_angle_site_symmetry_1
_geom_angle_site_symmetry_2
_geom_angle_site_symmetry_3
_geom_angle
_geom_angle_publ_flag
C2 N1 C6 . . . 116.97(9) no
C7 N2 C8 . . . 106.13(8) no
C7 N3 C9 . . . 106.21(8) no
C7 N3 C12 . . . 130.09(9) no
C9 N3 C12 . . . 123.52(8) no
C13 N6 C17 . . . 117.22(9) no
H4A N4 H4B . . . 122.1(13) no
C10 N4 H4B . . . 118.8(9) no
C10 N4 H4A . . . 118.7(10) no
C3 C2 C7 . . . 117.60(9) no
N1 C2 C7 . . . 119.29(9) no
N1 C2 C3 . . . 123.11(10) no
C2 C3 C4 . . . 118.60(10) no
C3 C4 C5 . . . 118.70(11) no
C4 C5 C6 . . . 118.60(12) no
N1 C6 C5 . . . 124.01(11) no
N3 C7 C2 . . . 127.66(9) no
N2 C7 N3 . . . 111.48(9) no
N2 C7 C2 . . . 120.85(9) no
N2 C8 C9 . . . 110.14(9) no
N2 C8 C10 . . . 122.16(9) no
C9 C8 C10 . . . 127.70(9) no
C8 C9 C11 . . . 131.18(10) no
N3 C9 C8 . . . 106.04(8) no
N3 C9 C11 . . . 122.71(9) no
O1 C10 C8 . . . 120.27(9) no
O1 C10 N4 . . . 124.70(11) no
N4 C10 C8 . . . 115.03(9) no
N5 C11 C9 . . . 178.45(12) no
N3 C12 C13 . . . 111.18(8) no
C12 C13 C14 . . . 120.67(10) no
N6 C13 C12 . . . 116.44(8) no
N6 C13 C14 . . . 122.88(10) no
C13 C14 C15 . . . 118.95(11) no
C14 C15 C16 . . . 118.87(11) no
C15 C16 C17 . . . 118.24(11) no
N6 C17 C16 . . . 123.84(11) no
C2 C3 H3 . . . 121.00 no
C4 C3 H3 . . . 121.00 no
C3 C4 H4 . . . 121.00 no
C5 C4 H4 . . . 121.00 no
C4 C5 H5 . . . 121.00 no
C6 C5 H5 . . . 121.00 no
N1 C6 H6 . . . 118.00 no
C5 C6 H6 . . . 118.00 no
N3 C12 H12A . . . 109.00 no
N3 C12 H12B . . . 109.00 no
C13 C12 H12A . . . 109.00 no
C13 C12 H12B . . . 109.00 no
H12A C12 H12B . . . 108.00 no
C13 C14 H14 . . . 121.00 no
C15 C14 H14 . . . 121.00 no
C14 C15 H15 . . . 121.00 no
C16 C15 H15 . . . 121.00 no
C15 C16 H16 . . . 121.00 no
C17 C16 H16 . . . 121.00 no
N6 C17 H17 . . . 118.00 no
C16 C17 H17 . . . 118.00 no

loop_
_geom_bond_atom_site_label_1
_geom_bond_atom_site_label_2
_geom_bond_site_symmetry_1
_geom_bond_site_symmetry_2
_geom_bond_distance
_geom_bond_publ_flag
O1 C10 . . 1.2354(14) no
N1 C2 . . 1.3387(14) no
N1 C6 . . 1.3358(16) no
N2 C7 . . 1.3278(13) no
N2 C8 . . 1.3541(13) no
N3 C7 . . 1.3655(13) no
N3 C9 . . 1.3821(14) no
N3 C12 . . 1.4685(13) no
N4 C10 . . 1.3294(13) no
N5 C11 . . 1.1452(15) no
N6 C13 . . 1.3364(13) no
N6 C17 . . 1.3400(15) no
N4 H4B . . 0.887(16) no
N4 H4A . . 0.879(16) no
C2 C7 . . 1.4731(15) no
C2 C3 . . 1.3966(14) no
C3 C4 . . 1.3831(18) no
C4 C5 . . 1.3824(18) no
C5 C6 . . 1.3804(17) no
C8 C9 . . 1.3772(14) no
C8 C10 . . 1.4818(15) no
C9 C11 . . 1.4190(14) no
C12 C13 . . 1.5119(14) no
C13 C14 . . 1.3837(14) no
C14 C15 . . 1.3864(19) no
C15 C16 . . 1.3775(18) no
C16 C17 . . 1.3817(17) no
C3 H3 . . 0.9500 no
C4 H4 . . 0.9500 no
C5 H5 . . 0.9500 no
C6 H6 . . 0.9500 no
C12 H12A . . 0.9900 no
C12 H12B . . 0.9900 no
C14 H14 . . 0.9500 no
C15 H15 . . 0.9500 no
C16 H16 . . 0.9500 no
C17 H17 . . 0.9500 no

loop_
_geom_hbond_atom_site_label_D
_geom_hbond_atom_site_label_H
_geom_hbond_atom_site_label_A
_geom_hbond_site_symmetry_A
_geom_hbond_distance_DH
_geom_hbond_distance_HA
_geom_hbond_distance_DA
_geom_hbond_angle_DHA
_geom_hbond_publ_flag
N4 H4A N2 . 0.879(16) 2.401(15) 2.7747(14) 105.9(10) yes
N4 H4A N6 3_665 0.879(16) 2.354(15) 3.1821(13) 157.1(13) yes
N4 H4B O1 3_565 0.887(16) 2.001(16) 2.8853(14) 174.9(13) yes
C4 H4 N5 4_554 0.95 2.61 3.4898(16) 154 yes
C15 H15 O1 2_655 0.95 2.44 3.2641(16) 145 yes
C15 H15 CgB^i^ . 0.95 2.89 3.6632(15) 139 yes

loop_
_geom_torsion_atom_site_label_1
_geom_torsion_atom_site_label_2
_geom_torsion_atom_site_label_3
_geom_torsion_atom_site_label_4
_geom_torsion_site_symmetry_1
_geom_torsion_site_symmetry_2
_geom_torsion_site_symmetry_3
_geom_torsion_site_symmetry_4
_geom_torsion
_geom_torsion_publ_flag
C6 N1 C2 C3 . . . . 0.84(15) no
C6 N1 C2 C7 . . . . 179.84(9) no
C2 N1 C6 C5 . . . . 0.36(17) no
C8 N2 C7 N3 . . . . 0.00(11) no
C8 N2 C7 C2 . . . . 178.91(8) no
C7 N2 C8 C9 . . . . 0.12(11) no
C7 N2 C8 C10 . . . . -179.68(9) no
C9 N3 C7 N2 . . . . -0.11(11) no
C9 N3 C7 C2 . . . . -178.93(9) no
C12 N3 C7 N2 . . . . -175.16(9) no
C12 N3 C7 C2 . . . . 6.02(16) no
C7 N3 C9 C8 . . . . 0.17(10) no
C7 N3 C9 C11 . . . . -177.06(9) no
C12 N3 C9 C8 . . . . 175.63(8) no
C12 N3 C9 C11 . . . . -1.61(14) no
C7 N3 C12 C13 . . . . 100.19(11) no
C9 N3 C12 C13 . . . . -74.10(11) no
C17 N6 C13 C12 . . . . -179.66(11) no
C17 N6 C13 C14 . . . . -0.98(17) no
C13 N6 C17 C16 . . . . 1.0(2) no
N1 C2 C3 C4 . . . . -1.21(16) no
C7 C2 C3 C4 . . . . 179.77(10) no
N1 C2 C7 N2 . . . . -172.47(9) no
N1 C2 C7 N3 . . . . 6.25(15) no
C3 C2 C7 N2 . . . . 6.59(14) no
C3 C2 C7 N3 . . . . -174.69(9) no
C2 C3 C4 C5 . . . . 0.39(17) no
C3 C4 C5 C6 . . . . 0.70(18) no
C4 C5 C6 N1 . . . . -1.13(19) no
N2 C8 C9 N3 . . . . -0.18(11) no
N2 C8 C9 C11 . . . . 176.73(10) no
C10 C8 C9 N3 . . . . 179.60(9) no
C10 C8 C9 C11 . . . . -3.50(18) no
N2 C8 C10 O1 . . . . 168.39(10) no
N2 C8 C10 N4 . . . . -11.02(14) no
C9 C8 C10 O1 . . . . -11.36(16) no
C9 C8 C10 N4 . . . . 169.22(10) no
N3 C12 C13 N6 . . . . -54.97(12) no
N3 C12 C13 C14 . . . . 126.32(11) no
N6 C13 C14 C15 . . . . 0.53(19) no
C12 C13 C14 C15 . . . . 179.16(11) no
C13 C14 C15 C16 . . . . 0.0(2) no
C14 C15 C16 C17 . . . . 0.0(2) no
C15 C16 C17 N6 . . . . -0.5(2) no

loop_
_cod_related_entry_id
_cod_related_entry_database
_cod_related_entry_code
1 ChemSpider 30654256
